data_4003065
loop_
_publ_author_name
'Liu, Huiyu'
'Gutmann, Matthias J.'
'Stokes, Harold T.'
'Campbell, Branton J.'
'Evans, Ivana Radosavljevic'
'Evans, John S. O.'

_publ_section_title
;
 Supercolossal Uniaxial Negative Thermal Expansion in Chloranilic Acid
 Pyrazine, CA-Pyz
;
_journal_issue 12
_journal_name_full 'Chemistry of Materials'
_journal_page_first 4514
_journal_paper_doi 10.1021/acs.chemmater.9b01135
_journal_volume 31
_journal_year 2019
_chemical_formula_moiety 'C10 H6 Cl2 N2 O4'
_chemical_formula_sum 'C10 H6 Cl2 N2 O4'
_chemical_formula_weight 289.07
_space_group_IT_number 2
_space_group_name_Hall '-P 1'
_space_group_name_H-M_alt 'P -1'
_symmetry_cell_setting triclinic
_symmetry_space_group_name_Hall '-P 1'
_symmetry_space_group_name_H-M 'P -1'
_atom_sites_solution_hydrogens difmap
_atom_sites_solution_primary direct
_cell_angle_alpha 81.612(6)
_cell_angle_beta 80.726(6)
_cell_angle_gamma 77.499(7)
_cell_formula_units_Z 1
_cell_length_a 4.9887(4)
_cell_length_b 5.6350(5)
_cell_length_c 10.9175(8)
_cell_measurement_reflns_used 2133
_cell_measurement_temperature 250
_cell_measurement_theta_max 29.9130
_cell_measurement_theta_min 3.7930
_cell_volume 293.74(4)
_computing_cell_refinement 'USER DEFINED CELL REFINEMENT'
_computing_data_collection 'USER DEFINED DATA COLLECTION'
_computing_data_reduction 'USER DEFINED DATA REDUCTION'
_computing_molecular_graphics 'CAMERON (Watkin et al., 1996)'
_computing_publication_material 'CRYSTALS (Betteridge et al., 2003)'
_computing_structure_refinement 'CRYSTALS (Betteridge et al., 2003)'
_computing_structure_solution 'SIR92 (Altomare et al., 1994)'
_diffrn_ambient_temperature 250
_diffrn_measured_fraction_theta_full 0.996
_diffrn_measured_fraction_theta_max 0.934
_diffrn_measurement_device Serial
_diffrn_measurement_device_type Unknown
_diffrn_measurement_method \w/2\q
_diffrn_radiation_monochromator graphite
_diffrn_radiation_type 'Mo K\a'
_diffrn_radiation_wavelength 0.71073
_diffrn_reflns_av_R_equivalents 0.051
_diffrn_reflns_limit_h_max 7
_diffrn_reflns_limit_h_min -7
_diffrn_reflns_limit_k_max 8
_diffrn_reflns_limit_k_min -8
_diffrn_reflns_limit_l_max 16
_diffrn_reflns_limit_l_min -16
_diffrn_reflns_number 9056
_diffrn_reflns_theta_full 29.616
_diffrn_reflns_theta_max 33.655
_diffrn_reflns_theta_min 1.903
_diffrn_standards_number 0
_exptl_absorpt_coefficient_mu 0.560
_exptl_absorpt_correction_type none
_exptl_crystal_density_diffrn 1.634
_exptl_crystal_density_method 'not measured'
_exptl_crystal_F_000 146
_refine_diff_density_max 0.30
_refine_diff_density_min -0.27
_refine_ls_extinction_method None
_refine_ls_goodness_of_fit_ref 1.0000
_refine_ls_hydrogen_treatment mixed
_refine_ls_matrix_type full
_refine_ls_number_parameters 95
_refine_ls_number_reflns 1269
_refine_ls_number_restraints 0
_refine_ls_R_factor_all 0.1065
_refine_ls_R_factor_gt 0.0549
_refine_ls_shift/su_max 0.0001486
_refine_ls_shift/su_mean 0.0000185
_refine_ls_structure_factor_coef Fsqd
_refine_ls_weighting_details
;
 Method, part 1, Chebychev polynomial, (Watkin, 1994, Prince, 1982) 
 [weight] = 1.0/[A~0~*T~0~(x)+A~1~*T~1~(x) ... +A~n-1~]*T~n-1~(x)] 
 where A~i~ are the Chebychev coefficients listed below and x= Fcalc/Fmax 
 Method = Robust Weighting (Prince, 1982) 
 W = [weight] * [1-(deltaF/6*sigmaF)^2^]^2^ 
 A~i~ are: 
 0.128E+04 695. 878. 
;
_refine_ls_weighting_scheme calc
_refine_ls_wR_factor_all 0.0659
_refine_ls_wR_factor_gt 0.0516
_refine_ls_wR_factor_ref 0.0516
_reflns_limit_h_max 7
_reflns_limit_h_min -7
_reflns_limit_k_max 8
_reflns_limit_k_min -8
_reflns_limit_l_max 16
_reflns_limit_l_min 0
_reflns_number_gt 1269
_reflns_number_total 2172
_reflns_threshold_expression I>2.0\s(I)
_oxford_diffrn_Wilson_B_factor 0.00
_oxford_diffrn_Wilson_scale 0.00
_oxford_refine_ls_r_factor_ref 0.0549
_oxford_refine_ls_scale 18.0(14)
_oxford_reflns_number_all 2168
_oxford_reflns_threshold_expression_ref I>2.0\s(I)
_cod_data_source_file cm9b01135_si_005.cif
_cod_data_source_block 1
_cod_original_cell_volume 293.74(2)
_cod_original_sg_symbol_H-M 'P -1 '
_cod_database_code 4003065

loop_
_symmetry_equiv_pos_as_xyz
x,y,z
-x,-y,-z

loop_
_atom_site_label
_atom_site_type_symbol
_atom_site_fract_x
_atom_site_fract_y
_atom_site_fract_z
_atom_site_U_iso_or_equiv
_atom_site_occupancy
_atom_site_adp_type
Cl1 Cl 0.79297(18) 0.78091(16) 0.65235(7) 0.0459 1.0000 Uani
C2 C 0.6351(5) 0.6316(5) 0.5663(2) 0.0328 1.0000 Uani
C3 C 0.4721(6) 0.4597(5) 0.6338(2) 0.0345 1.0000 Uani
C4 C 0.3316(6) 0.3283(5) 0.5593(2) 0.0334 1.0000 Uani
O5 O 0.1785(5) 0.1766(4) 0.62204(18) 0.0461 1.0000 Uani
O6 O 0.4391(5) 0.4157(4) 0.74711(15) 0.0494 1.0000 Uani
N7 N 0.9272(6) 0.9380(6) 0.1270(2) 0.0539 1.0000 Uani
C8 C 1.1048(11) 0.7916(9) 0.0588(4) 0.0865 1.0000 Uani
C9 C 1.1784(10) 0.8550(9) -0.0694(3) 0.0839 1.0000 Uani
H81 H 1.186(10) 0.644(9) 0.101(4) 0.128(19) 1.0000 Uiso
H91 H 1.313(9) 0.742(8) -0.115(4) 0.126(18) 1.0000 Uiso
H51 H 0.174(7) 0.157(7) 0.696(3) 0.077(13) 1.0000 Uiso

loop_
_atom_site_aniso_label
_atom_site_aniso_U_11
_atom_site_aniso_U_22
_atom_site_aniso_U_33
_atom_site_aniso_U_23
_atom_site_aniso_U_13
_atom_site_aniso_U_12
Cl1 0.0507(5) 0.0542(5) 0.0408(4) -0.0146(3) -0.0090(3) -0.0198(4)
C2 0.0339(15) 0.0394(16) 0.0287(11) -0.0073(11) -0.0050(11) -0.0123(12)
C3 0.0369(16) 0.0391(16) 0.0283(11) -0.0059(11) -0.0039(11) -0.0082(13)
C4 0.0349(15) 0.0352(15) 0.0308(12) -0.0033(11) -0.0028(11) -0.0101(12)
O5 0.0586(15) 0.0547(15) 0.0304(10) 0.0005(10) -0.0007(10) -0.0308(11)
O6 0.0628(15) 0.0655(15) 0.0255(9) -0.0028(10) -0.0026(9) -0.0285(12)
N7 0.071(2) 0.062(2) 0.0292(12) 0.0029(13) 0.0007(13) -0.0255(16)
C8 0.118(4) 0.077(3) 0.043(2) 0.007(2) -0.001(2) 0.010(3)
C9 0.102(4) 0.089(4) 0.0393(19) -0.004(2) 0.014(2) 0.008(3)

loop_
_atom_type_symbol
_atom_type_scat_dispersion_real
_atom_type_scat_dispersion_imag
_atom_type_scat_Cromer_Mann_a1
_atom_type_scat_Cromer_Mann_b1
_atom_type_scat_Cromer_Mann_a2
_atom_type_scat_Cromer_Mann_b2
_atom_type_scat_Cromer_Mann_a3
_atom_type_scat_Cromer_Mann_b3
_atom_type_scat_Cromer_Mann_a4
_atom_type_scat_Cromer_Mann_b4
_atom_type_scat_Cromer_Mann_c
_atom_type_scat_source
C 0.0033 0.0016 2.3100 20.8439 1.0200 10.2075 1.5886 0.5687 0.8650 51.6512 0.2156 'International Tables Vol C 4.2.6.8 and 6.1.1.4'
H 0.0000 0.0000 0.4930 10.5109 0.3229 26.1257 0.1402 3.1424 0.0408 57.7998 0.0030 'International Tables Vol C 4.2.6.8 and 6.1.1.4'
N 0.0061 0.0033 12.2126 0.0057 3.1322 9.8933 2.0125 28.9975 1.1663 0.5826 -11.5290 'International Tables Vol C 4.2.6.8 and 6.1.1.4'
O 0.0106 0.0060 3.0485 13.2771 2.2868 5.7011 1.5463 0.3239 0.8670 32.9089 0.2508 'International Tables Vol C 4.2.6.8 and 6.1.1.4'
Cl 0.1484 0.1585 11.4604 0.0104 7.1964 1.1662 6.2556 18.5194 1.6455 47.7784 -9.5574 'International Tables Vol C 4.2.6.8 and 6.1.1.4'

loop_
_geom_angle_atom_site_label_1
_geom_angle_site_symmetry_1
_geom_angle_atom_site_label_2
_geom_angle_atom_site_label_3
_geom_angle_site_symmetry_3
_geom_angle
_geom_angle_publ_flag
Cl1 . C2 C4 2_666 120.74(19) yes
Cl1 . C2 C3 . 117.53(17) yes
C4 2_666 C2 C3 . 121.7(2) yes
C2 . C3 C4 . 118.0(2) yes
C2 . C3 O6 . 123.9(2) yes
C4 . C3 O6 . 118.1(2) yes
C3 . C4 C2 2_666 120.3(2) yes
C3 . C4 O5 . 117.4(2) yes
C2 2_666 C4 O5 . 122.3(2) yes
C4 . O5 H51 . 117(2) no
C9 2_775 N7 C8 . 115.6(3) yes
N7 . C8 C9 . 122.1(4) yes
N7 . C8 H81 . 116(3) no
C9 . C8 H81 . 122(3) no
C8 . C9 N7 2_775 122.3(4) yes
C8 . C9 H91 . 119(3) no
N7 2_775 C9 H91 . 119(3) no

loop_
_geom_bond_atom_site_label_1
_geom_bond_atom_site_label_2
_geom_bond_site_symmetry_2
_geom_bond_distance
_geom_bond_publ_flag
Cl1 C2 . 1.722(2) yes
C2 C4 2_666 1.346(3) yes
C2 C3 . 1.443(3) yes
C3 C4 . 1.511(3) yes
C3 O6 . 1.217(3) yes
C4 O5 . 1.314(3) yes
O5 H51 . 0.79(3) no
N7 C9 2_775 1.289(5) yes
N7 C8 . 1.293(5) yes
C8 C9 . 1.402(4) yes
C8 H81 . 0.93(5) no
C9 H91 . 0.95(5) no

loop_
_geom_hbond_atom_site_label_D
_geom_hbond_atom_site_label_H
_geom_hbond_atom_site_label_A
_geom_hbond_site_symmetry_A
_geom_hbond_angle_DHA
_geom_hbond_distance_DH
_geom_hbond_distance_HA
_geom_hbond_distance_DA
_geom_hbond_publ_flag
C9 H91 O6 1_654 151(3) 0.952 2.457 3.323(5) yes
O5 H51 N7 2_666 163(3) 0.794 1.945 2.714(5) yes

loop_
_oxford_twin_element_scale_factors
0.501(2)
0.499(2)
